data_1561139
loop_
_publ_author_name
'Li, Fen-Fang'
'Zhu, Miao-Li'
'Lu, Li-Ping'

_publ_section_title
;
 A luminescent Cd(II)-based metal&#x2212;organic framework for detection
 of Fe(III) ions in aqueous solution
;
_journal_name_full 'Journal of Solid State Chemistry'
_journal_page_first 31
_journal_page_last 36
_journal_paper_doi 10.1016/j.jssc.2018.02.006
_journal_volume 261
_journal_year 2018
_chemical_formula_moiety 'C17 H10 Cd N2 O6'
_chemical_formula_sum 'C17 H10 Cd N2 O6'
_chemical_formula_weight 450.67
_space_group_crystal_system monoclinic
_space_group_IT_number 14
_space_group_name_Hall '-P 2ybc'
_space_group_name_H-M_alt 'P 1 21/c 1'
_atom_sites_solution_hydrogens mixed
_cell_angle_alpha 90
_cell_angle_beta 101.05(3)
_cell_angle_gamma 90
_cell_formula_units_Z 4
_cell_length_a 16.846(3)
_cell_length_b 4.7270(9)
_cell_length_c 18.196(4)
_cell_measurement_reflns_used 3926
_cell_measurement_temperature 100(2)
_cell_measurement_theta_max 30.9
_cell_measurement_theta_min 2.52
_cell_volume 1422.1(5)
_computing_cell_refinement 'SCALEPACK (Otwinowski & Minor, 1997)'
_computing_data_collection mar165
_computing_data_reduction 'HKL2000 (Otwinowski & Minor, 1997)'
_computing_molecular_graphics
;
SHELXTL (Sheldrick, 2015)
DIAMOND (Brandenburg, 2005)
;
_computing_publication_material 'pubCIF (Westrip, 2010)'
_computing_structure_refinement 'SHELXL-2014/7 (Sheldrick, 2014)'
_computing_structure_solution 'SHELXS-97 (Sheldrick, 2008)'
_diffrn_ambient_temperature 100(2)
_diffrn_measured_fraction_theta_full 0.986
_diffrn_measured_fraction_theta_max 0.986
_diffrn_measurement_device_type mar165
_diffrn_measurement_method 'oscillation mode'
_diffrn_radiation_type synchrotron
_diffrn_radiation_wavelength 0.720
_diffrn_reflns_av_R_equivalents 0.0376
_diffrn_reflns_av_unetI/netI 0.0459
_diffrn_reflns_Laue_measured_fraction_full 0.986
_diffrn_reflns_Laue_measured_fraction_max 0.986
_diffrn_reflns_limit_h_max 24
_diffrn_reflns_limit_h_min 0
_diffrn_reflns_limit_k_max 6
_diffrn_reflns_limit_k_min 0
_diffrn_reflns_limit_l_max 25
_diffrn_reflns_limit_l_min -26
_diffrn_reflns_number 2411
_diffrn_reflns_point_group_measured_fraction_full 0.986
_diffrn_reflns_point_group_measured_fraction_max 0.986
_diffrn_reflns_theta_full 25.098
_diffrn_reflns_theta_max 25.098
_diffrn_reflns_theta_min 2.311
_diffrn_source 'synchrotron, 3W1A at BSRF'
_exptl_absorpt_coefficient_mu 1.613
_exptl_absorpt_correction_type multi-scan
_exptl_absorpt_process_details '(HKL SCALEPACK; Otwinowski & Minor, 1997)'
_exptl_crystal_colour yellow
_exptl_crystal_density_diffrn 2.105
_exptl_crystal_density_method 'not measured'
_exptl_crystal_description block
_exptl_crystal_F_000 888
_exptl_crystal_size_max 0.200
_exptl_crystal_size_mid 0.100
_exptl_crystal_size_min 0.100
_refine_diff_density_max 4.006
_refine_diff_density_min -2.309
_refine_diff_density_rms 0.236
_refine_ls_extinction_coef .
_refine_ls_extinction_method none
_refine_ls_goodness_of_fit_ref 1.109
_refine_ls_hydrogen_treatment constr
_refine_ls_matrix_type full
_refine_ls_number_parameters 279
_refine_ls_number_reflns 2411
_refine_ls_number_restraints 98
_refine_ls_restrained_S_all 1.108
_refine_ls_R_factor_all 0.0981
_refine_ls_R_factor_gt 0.0843
_refine_ls_shift/su_max 0.023
_refine_ls_shift/su_mean 0.003
_refine_ls_structure_factor_coef Fsqd
_refine_ls_weighting_details 'w=1/[\s^2^(Fo^2^)+(0.1905P)^2^] where P=(Fo^2^+2Fc^2^)/3'
_refine_ls_weighting_scheme calc
_refine_ls_wR_factor_gt 0.2416
_refine_ls_wR_factor_ref 0.2570
_reflns_Friedel_coverage 0.000
_reflns_Friedel_fraction_full .
_reflns_Friedel_fraction_max .
_reflns_number_gt 1804
_reflns_number_total 2411
_reflns_threshold_expression 'I > 2\s(I)'
_cod_data_source_file JSSC-2018-261-31.cif
_cod_data_source_block B-LFF27-14R
_cod_original_sg_symbol_H-M 'P 21/c'
_cod_database_code 1561139
_shelx_space_group_comment
;
The symmetry employed for this shelxl refinement is uniquely defined
by the following loop, which should always be used as a source of
symmetry information in preference to the above space-group names.
They are only intended as comments.
;
_shelx_estimated_absorpt_t_min 0.739
_shelx_estimated_absorpt_t_max 0.855

loop_
_space_group_symop_operation_xyz
'x, y, z'
'-x, y+1/2, -z+1/2'
'-x, -y, -z'
'x, -y-1/2, z-1/2'

loop_
_atom_site_label
_atom_site_type_symbol
_atom_site_fract_x
_atom_site_fract_y
_atom_site_fract_z
_atom_site_U_iso_or_equiv
_atom_site_adp_type
_atom_site_occupancy
_atom_site_site_symmetry_order
_atom_site_calc_flag
_atom_site_refinement_flags_posn
_atom_site_refinement_flags_adp
_atom_site_refinement_flags_occupancy
_atom_site_disorder_assembly
_atom_site_disorder_group
Cd1 Cd 0.07897(4) 0.75976(12) 0.21083(4) 0.0373(4) Uani 1 1 d . . . . .
N1 N 0.1574(5) 0.5607(16) 0.1354(4) 0.0400(18) Uani 1 1 d . . . . .
N2 N 0.2421(6) 0.2395(13) 0.1071(5) 0.038(2) Uani 1 1 d . . . . .
C1 C 0.2142(5) 0.379(2) 0.1608(4) 0.041(2) Uani 1 1 d . . . . .
H1 H 0.2340 0.3492 0.2127 0.049 Uiso 1 1 calc R U . . .
C2 C 0.1443(6) 0.5409(18) 0.0572(4) 0.040(2) Uani 1 1 d . . . . .
C3 C 0.0907(6) 0.678(2) 0.0013(5) 0.041(2) Uani 1 1 d . . . . .
H3 H 0.0554 0.8199 0.0134 0.049 Uiso 1 1 calc R U . . .
C4 C 0.0894(6) 0.6040(18) -0.0725(4) 0.038(2) Uani 1 1 d . . . . .
C5 C 0.1433(5) 0.3918(18) -0.0914(4) 0.0371(19) Uani 1 1 d . . . . .
C6 C 0.1992(7) 0.2593(16) -0.0357(6) 0.038(2) Uani 1 1 d . . . . .
H6 H 0.2365 0.1236 -0.0475 0.046 Uiso 1 1 calc R U . . .
C7 C 0.1978(6) 0.336(2) 0.0381(5) 0.039(2) Uani 1 1 d . . . . .
C8 C 0.0273(6) 0.7592(15) 0.3684(5) 0.036(2) Uani 1 1 d . . . . .
C9 C 0.1495(6) 0.197(2) 0.3299(5) 0.038(2) Uani 1 1 d . . . . .
C10 C 0.3037(7) 0.011(2) 0.1168(5) 0.057(3) Uani 1 1 d . . . . .
H10A H 0.3016 -0.0922 0.1638 0.069 Uiso 1 1 calc R U . A 1
H10B H 0.2895 -0.1250 0.0749 0.069 Uiso 1 1 calc R U . A 1
C11 C 0.3879(5) 0.111(3) 0.1195(5) 0.063(3) Uani 0.506(17) 1 d G U P B 1
C12 C 0.4232(8) 0.054(5) 0.0581(7) 0.119(11) Uani 0.506(17) 1 d G U P B 1
H12 H 0.3921 -0.0299 0.0144 0.143 Uiso 0.506(17) 1 calc R U P B 1
C13 C 0.5041(8) 0.119(5) 0.0604(8) 0.131(14) Uani 0.506(17) 1 d G U P B 1
H13 H 0.5283 0.0799 0.0184 0.158 Uiso 0.506(17) 1 calc R U P B 1
C14 C 0.5498(5) 0.241(2) 0.1243(8) 0.083(5) Uani 0.506(17) 1 d DG U P B 1
C15 C 0.5145(8) 0.299(5) 0.1857(8) 0.129(11) Uani 0.506(17) 1 d G U P B 1
H15 H 0.5456 0.3823 0.2294 0.155 Uiso 0.506(17) 1 calc R U P B 1
C16 C 0.4336(8) 0.233(5) 0.1834(6) 0.116(10) Uani 0.506(17) 1 d G U P B 1
H16 H 0.4094 0.2724 0.2254 0.139 Uiso 0.506(17) 1 calc R U P B 1
C11A C 0.3879(5) 0.111(3) 0.1195(5) 0.063(3) Uani 0.494(17) 1 d . . P B 2
C12A C 0.409(2) 0.337(7) 0.0794(15) 0.102(10) Uani 0.494(17) 1 d . U P B 2
H12A H 0.3673 0.4479 0.0499 0.122 Uiso 0.494(17) 1 calc R U P B 2
C13A C 0.488(2) 0.402(8) 0.0815(17) 0.121(13) Uani 0.494(17) 1 d . U P B 2
H13A H 0.5010 0.5589 0.0536 0.145 Uiso 0.494(17) 1 calc R U P B 2
C14A C 0.5498(5) 0.241(2) 0.1243(8) 0.083(5) Uani 0.494(17) 1 d . . P B 2
C15A C 0.452(2) -0.038(7) 0.1606(15) 0.106(11) Uani 0.494(17) 1 d . U P B 2
H15A H 0.4406 -0.1961 0.1890 0.127 Uiso 0.494(17) 1 calc R U P B 2
C16A C 0.5344(17) 0.031(5) 0.1628(13) 0.081(8) Uani 0.494(17) 1 d . U P B 2
H16A H 0.5767 -0.0759 0.1922 0.097 Uiso 0.494(17) 1 calc R U P B 2
O1 O 0.0098(4) 0.8874(12) 0.3038(3) 0.0386(14) Uani 1 1 d . . . . .
O2 O -0.0092(4) 0.5406(13) 0.3821(3) 0.0405(15) Uani 1 1 d . . . . .
O3 O 0.1359(4) 0.4484(13) 0.3123(3) 0.0401(15) Uani 1 1 d . . . . .
O4 O 0.1739(4) 1.0138(13) 0.2874(3) 0.0404(15) Uani 1 1 d . . . . .
C17 C 0.6281(8) 0.386(4) 0.1394(8) 0.119(13) Uani 0.52(2) 1 d D U P B 1
O5 O 0.652(2) 0.623(6) 0.122(2) 0.182(15) Uani 0.52(2) 1 d D U P B 1
C17A C 0.6354(9) 0.2594(17) 0.1211(13) 0.056(8) Uani 0.48(2) 1 d D U P B 2
O5A O 0.6647(12) 0.278(4) 0.0634(11) 0.078(8) Uani 0.48(2) 1 d D U P B 2
O6 O 0.6859(8) 0.257(2) 0.1780(8) 0.105(4) Uani 1 1 d D U . . .
H6A H 0.7295 0.3286 0.1967 0.157 Uiso 1 1 d R U . B .

loop_
_atom_site_aniso_label
_atom_site_aniso_U_11
_atom_site_aniso_U_22
_atom_site_aniso_U_33
_atom_site_aniso_U_23
_atom_site_aniso_U_13
_atom_site_aniso_U_12
Cd1 0.0555(6) 0.0364(6) 0.0218(6) -0.0006(2) 0.0118(4) -0.0015(3)
N1 0.059(5) 0.043(4) 0.022(3) 0.000(3) 0.017(3) 0.004(4)
N2 0.057(5) 0.036(5) 0.022(4) 0.007(2) 0.007(4) 0.000(3)
C1 0.058(6) 0.049(6) 0.018(4) 0.000(4) 0.010(4) 0.003(5)
C2 0.066(6) 0.030(4) 0.025(4) -0.004(3) 0.009(4) -0.004(4)
C3 0.058(6) 0.038(4) 0.031(5) 0.006(4) 0.018(4) 0.002(4)
C4 0.064(6) 0.029(4) 0.023(4) -0.002(3) 0.011(4) 0.000(4)
C5 0.055(5) 0.030(4) 0.029(4) -0.003(4) 0.013(4) -0.002(4)
C6 0.052(6) 0.032(5) 0.033(6) 0.000(3) 0.015(4) 0.001(3)
C7 0.054(6) 0.038(5) 0.025(4) 0.002(4) 0.010(4) -0.005(4)
C8 0.057(6) 0.028(5) 0.024(5) -0.003(3) 0.013(4) 0.009(4)
C9 0.046(5) 0.042(5) 0.023(5) 0.004(4) 0.002(4) 0.000(4)
C10 0.080(7) 0.063(7) 0.030(5) 0.001(4) 0.015(4) -0.002(6)
C11 0.072(7) 0.075(8) 0.044(5) 0.004(6) 0.013(5) 0.007(6)
C12 0.122(14) 0.128(15) 0.112(12) -0.012(9) 0.037(10) -0.007(10)
C13 0.126(16) 0.139(17) 0.131(16) -0.007(10) 0.029(10) -0.003(10)
C14 0.075(9) 0.106(13) 0.066(10) 0.029(7) 0.006(7) -0.002(7)
C15 0.120(12) 0.144(15) 0.125(14) -0.011(10) 0.024(9) -0.014(9)
C16 0.113(12) 0.128(14) 0.112(12) -0.023(9) 0.031(9) -0.016(9)
C11A 0.072(7) 0.075(8) 0.044(5) 0.004(6) 0.013(5) 0.007(6)
C12A 0.094(13) 0.106(13) 0.103(13) 0.015(10) 0.016(9) -0.001(9)
C13A 0.117(15) 0.120(16) 0.124(15) 0.013(10) 0.021(10) -0.007(10)
C14A 0.075(9) 0.106(13) 0.066(10) 0.029(7) 0.006(7) -0.002(7)
C15A 0.102(13) 0.095(13) 0.117(14) 0.018(9) 0.012(9) -0.002(9)
C16A 0.071(11) 0.080(11) 0.091(11) 0.023(9) 0.009(8) -0.012(8)
O1 0.064(4) 0.036(3) 0.018(3) 0.000(3) 0.014(2) 0.002(3)
O2 0.067(4) 0.035(3) 0.020(3) -0.001(2) 0.011(2) -0.007(3)
O3 0.057(4) 0.039(4) 0.025(3) 0.005(3) 0.010(3) -0.001(3)
O4 0.057(4) 0.043(3) 0.022(3) -0.003(3) 0.010(2) -0.003(3)
C17 0.116(16) 0.116(16) 0.129(16) 0.009(10) 0.031(10) 0.004(10)
O5 0.16(2) 0.17(2) 0.22(2) 0.014(18) 0.039(16) -0.028(16)
C17A 0.057(10) 0.059(11) 0.056(11) 0.007(7) 0.016(8) 0.003(7)
O5A 0.063(11) 0.116(16) 0.061(12) 0.001(8) 0.020(9) -0.010(8)
O6 0.082(6) 0.117(8) 0.110(8) 0.026(5) 0.004(6) -0.029(5)

loop_
_atom_type_symbol
_atom_type_description
_atom_type_scat_dispersion_real
_atom_type_scat_dispersion_imag
_atom_type_scat_source
C C 0.0030 0.0020 'International Tables Vol C Tables 4.2.6.8 and 6.1.1.4'
H H 0.0000 0.0000 'International Tables Vol C Tables 4.2.6.8 and 6.1.1.4'
N N 0.0060 0.0030 'International Tables Vol C Tables 4.2.6.8 and 6.1.1.4'
O O 0.0110 0.0060 'International Tables Vol C Tables 4.2.6.8 and 6.1.1.4'
Cd Cd -0.7560 1.2360 'International Tables Vol C Tables 4.2.6.8 and 6.1.1.4'

loop_
_geom_angle_atom_site_label_1
_geom_angle_atom_site_label_2
_geom_angle_atom_site_label_3
_geom_angle
_geom_angle_site_symmetry_1
_geom_angle_site_symmetry_3
O4 Cd1 N1 99.7(3) . .
O4 Cd1 O2 110.5(2) . 2
N1 Cd1 O2 94.0(2) . 2
O4 Cd1 O1 148.2(2) . 2_545
N1 Cd1 O1 93.1(2) . 2_545
O2 Cd1 O1 97.4(2) 2 2_545
O4 Cd1 O1 78.8(2) . .
N1 Cd1 O1 168.3(2) . .
O2 Cd1 O1 97.4(2) 2 .
O1 Cd1 O1 82.88(14) 2_545 .
O4 Cd1 O3 73.8(2) . .
N1 Cd1 O3 91.0(2) . .
O2 Cd1 O3 172.7(2) 2 .
O1 Cd1 O3 77.0(2) 2_545 .
O1 Cd1 O3 77.4(2) . .
C1 N1 C2 106.2(7) . .
C1 N1 Cd1 121.9(5) . .
C2 N1 Cd1 129.9(6) . .
C1 N2 C7 107.0(8) . .
C1 N2 C10 127.5(8) . .
C7 N2 C10 125.4(8) . .
N1 C1 N2 113.8(7) . .
N1 C1 H1 123.1 . .
N2 C1 H1 123.1 . .
C3 C2 N1 132.0(9) . .
C3 C2 C7 119.9(8) . .
N1 C2 C7 108.2(8) . .
C2 C3 C4 118.8(9) . .
C2 C3 H3 120.6 . .
C4 C3 H3 120.6 . .
C3 C4 C5 121.0(8) . .
C3 C4 C8 117.9(8) . 4_575
C5 C4 C8 121.1(7) . 4_575
C6 C5 C4 120.6(8) . .
C6 C5 C9 113.7(8) . 4_565
C4 C5 C9 125.5(8) . 4_565
C5 C6 C7 116.7(9) . .
C5 C6 H6 121.6 . .
C7 C6 H6 121.6 . .
C6 C7 N2 132.2(9) . .
C6 C7 C2 122.9(8) . .
N2 C7 C2 104.9(8) . .
O2 C8 O1 121.8(9) . .
O2 C8 C4 121.1(8) . 4_576
O1 C8 C4 117.0(7) . 4_576
O3 C9 O4 123.8(8) . 1_545
O3 C9 C5 117.9(8) . 4_566
O4 C9 C5 118.0(8) 1_545 4_566
C11 C10 N2 114.4(9) . .
C11A C10 N2 114.4(9) . .
C11 C10 H10A 108.7 . .
N2 C10 H10A 108.7 . .
C11 C10 H10B 108.7 . .
N2 C10 H10B 108.7 . .
H10A C10 H10B 107.6 . .
C12 C11 C16 120.0 . .
C12 C11 C10 117.6(8) . .
C16 C11 C10 122.1(8) . .
C11 C12 C13 120.0 . .
C11 C12 H12 120.0 . .
C13 C12 H12 120.0 . .
C14 C13 C12 120.0 . .
C14 C13 H13 120.0 . .
C12 C13 H13 120.0 . .
C13 C14 C15 120.0 . .
C13 C14 C17 133.2(10) . .
C15 C14 C17 105.5(10) . .
C16 C15 C14 120.0 . .
C16 C15 H15 120.0 . .
C14 C15 H15 120.0 . .
C15 C16 C11 120.0 . .
C15 C16 H16 120.0 . .
C11 C16 H16 120.0 . .
C12A C11A C15A 116(2) . .
C12A C11A C10 124.4(17) . .
C15A C11A C10 119.9(18) . .
C13A C12A C11A 120(3) . .
C13A C12A H12A 119.8 . .
C11A C12A H12A 119.8 . .
C12A C13A C14A 121(3) . .
C12A C13A H13A 119.5 . .
C14A C13A H13A 119.5 . .
C16A C14A C13A 121(2) . .
C16A C14A C17A 112.1(15) . .
C13A C14A C17A 126(2) . .
C11A C15A C16A 124(3) . .
C11A C15A H15A 118.1 . .
C16A C15A H15A 118.1 . .
C14A C16A C15A 118(3) . .
C14A C16A H16A 121.1 . .
C15A C16A H16A 121.1 . .
C8 O1 Cd1 119.4(5) . 2
C8 O1 Cd1 118.6(5) . .
Cd1 O1 Cd1 121.7(2) 2 .
C8 O2 Cd1 122.3(6) . 2_545
C9 O3 Cd1 144.0(6) . .
C9 O4 Cd1 117.5(6) 1_565 .
O6 C17 O5 108.9(19) . .
O6 C17 C14 117.1(15) . .
O5 C17 C14 134(2) . .
O6 C17A O5A 113.2(16) . .
O6 C17A C14A 120.4(17) . .
O5A C17A C14A 126(2) . .
C17A O6 H6A 141.0 . .
C17 O6 H6A 124.8 . .

loop_
_geom_bond_atom_site_label_1
_geom_bond_atom_site_label_2
_geom_bond_distance
_geom_bond_site_symmetry_2
Cd1 O4 2.255(6) .
Cd1 N1 2.283(7) .
Cd1 O2 2.289(6) 2
Cd1 O1 2.292(6) 2_545
Cd1 O1 2.311(5) .
Cd1 O3 2.412(6) .
N1 C1 1.301(12) .
N1 C2 1.400(10) .
N2 C1 1.337(12) .
N2 C7 1.407(12) .
N2 C10 1.486(13) .
C1 H1 0.9500 .
C2 C3 1.384(13) .
C2 C7 1.413(13) .
C3 C4 1.384(13) .
C3 H3 0.9500 .
C4 C5 1.438(12) .
C4 C8 1.495(13) 4_575
C5 C6 1.393(14) .
C5 C9 1.515(12) 4_565
C6 C7 1.396(14) .
C6 H6 0.9500 .
C8 O2 1.252(10) .
C8 O1 1.306(11) .
C8 C4 1.496(13) 4_576
C9 O3 1.239(10) .
C9 O4 1.281(11) 1_545
C9 C5 1.515(12) 4_566
C10 C11 1.487(14) .
C10 C11A 1.487(14) .
C10 H10A 0.9900 .
C10 H10B 0.9900 .
C11 C12 1.3900 .
C11 C16 1.3900 .
C12 C13 1.3900 .
C12 H12 0.9500 .
C13 C14 1.3900 .
C13 H13 0.9500 .
C14 C15 1.3900 .
C14 C17 1.464(10) .
C15 C16 1.3900 .
C15 H15 0.9500 .
C16 H16 0.9500 .
C11A C12A 1.38(4) .
C11A C15A 1.39(4) .
C12A C13A 1.36(5) .
C12A H12A 0.9500 .
C13A C14A 1.40(4) .
C13A H13A 0.9500 .
C14A C16A 1.27(3) .
C14A C17A 1.457(10) .
C15A C16A 1.41(4) .
C15A H15A 0.9500 .
C16A H16A 0.9500 .
O1 Cd1 2.292(6) 2
O2 Cd1 2.289(6) 2_545
O4 C9 1.282(11) 1_565
C17 O6 1.247(10) .
C17 O5 1.256(10) .
C17A O6 1.21(3) .
C17A O5A 1.245(10) .
O6 H6A 0.8200 .

loop_
_geom_hbond_atom_site_label_D
_geom_hbond_atom_site_label_H
_geom_hbond_atom_site_label_A
_geom_hbond_distance_DH
_geom_hbond_distance_HA
_geom_hbond_distance_DA
_geom_hbond_angle_DHA
_geom_hbond_site_symmetry_A
O6 H6A O4 0.82 1.82 2.623(13) 164.9 2_645
C6 H6 O5A 0.95 2.58 3.52(2) 172.5 3_655
C3 H3 O2 0.95 2.42 3.231(11) 142.7 2
C1 H1 O4 0.95 2.43 3.059(10) 123.3 1_545

loop_
_geom_torsion_atom_site_label_1
_geom_torsion_atom_site_label_2
_geom_torsion_atom_site_label_3
_geom_torsion_atom_site_label_4
_geom_torsion
_geom_torsion_site_symmetry_1
_geom_torsion_site_symmetry_2
_geom_torsion_site_symmetry_3
_geom_torsion_site_symmetry_4
C2 N1 C1 N2 0.9(11) . . . .
Cd1 N1 C1 N2 166.4(6) . . . .
C7 N2 C1 N1 -1.1(11) . . . .
C10 N2 C1 N1 -177.0(9) . . . .
C1 N1 C2 C3 178.7(10) . . . .
Cd1 N1 C2 C3 14.8(15) . . . .
C1 N1 C2 C7 -0.3(10) . . . .
Cd1 N1 C2 C7 -164.2(6) . . . .
N1 C2 C3 C4 -177.2(9) . . . .
C7 C2 C3 C4 1.7(14) . . . .
C2 C3 C4 C5 -0.8(14) . . . .
C2 C3 C4 C8 176.1(8) . . . 4_575
C3 C4 C5 C6 -1.2(14) . . . .
C8 C4 C5 C6 -178.0(8) 4_575 . . .
C3 C4 C5 C9 -177.5(9) . . . 4_565
C8 C4 C5 C9 5.8(14) 4_575 . . 4_565
C4 C5 C6 C7 2.2(13) . . . .
C9 C5 C6 C7 178.9(8) 4_565 . . .
C5 C6 C7 N2 177.1(9) . . . .
C5 C6 C7 C2 -1.4(14) . . . .
C1 N2 C7 C6 -177.9(10) . . . .
C10 N2 C7 C6 -1.8(17) . . . .
C1 N2 C7 C2 0.8(10) . . . .
C10 N2 C7 C2 176.8(9) . . . .
C3 C2 C7 C6 -0.6(15) . . . .
N1 C2 C7 C6 178.5(9) . . . .
C3 C2 C7 N2 -179.5(8) . . . .
N1 C2 C7 N2 -0.3(10) . . . .
C1 N2 C10 C11 -92.7(12) . . . .
C7 N2 C10 C11 92.1(11) . . . .
C1 N2 C10 C11A -92.7(12) . . . .
C7 N2 C10 C11A 92.1(11) . . . .
N2 C10 C11 C12 -108.2(13) . . . .
N2 C10 C11 C16 77.9(14) . . . .
C16 C11 C12 C13 0.0 . . . .
C10 C11 C12 C13 -174.0(9) . . . .
C11 C12 C13 C14 0.0 . . . .
C12 C13 C14 C15 0.0 . . . .
C12 C13 C14 C17 -165.1(14) . . . .
C13 C14 C15 C16 0.0 . . . .
C17 C14 C15 C16 168.8(11) . . . .
C14 C15 C16 C11 0.0 . . . .
C12 C11 C16 C15 0.0 . . . .
C10 C11 C16 C15 173.8(10) . . . .
N2 C10 C11A C12A -34.4(15) . . . .
N2 C10 C11A C15A 150.2(11) . . . .
C15A C11A C12A C13A 0.0(3) . . . .
C10 C11A C12A C13A -175.6(10) . . . .
C11A C12A C13A C14A 0.2(3) . . . .
C12A C13A C14A C16A -0.5(7) . . . .
C12A C13A C14A C17A 168.8(13) . . . .
C12A C11A C15A C16A 0.2(7) . . . .
C10 C11A C15A C16A 176.0(10) . . . .
C13A C14A C16A C15A 0.7(9) . . . .
C17A C14A C16A C15A -170.0(13) . . . .
C11A C15A C16A C14A -0.6(10) . . . .
O2 C8 O1 Cd1 94.9(8) . . . 2
C4 C8 O1 Cd1 -81.1(9) 4_576 . . 2
O2 C8 O1 Cd1 -91.0(10) . . . .
C4 C8 O1 Cd1 93.0(8) 4_576 . . .
O1 C8 O2 Cd1 20.4(12) . . . 2_545
C4 C8 O2 Cd1 -163.8(6) 4_576 . . 2_545
O4 C9 O3 Cd1 40.2(16) 1_545 . . .
C5 C9 O3 Cd1 -145.0(8) 4_566 . . .
C13 C14 C17 O6 -108.1(18) . . . .
C15 C14 C17 O6 85.2(16) . . . .
C13 C14 C17 O5 71.9(19) . . . .
C15 C14 C17 O5 -94.7(16) . . . .
C16A C14A C17A O6 -52.5(13) . . . .
C13A C14A C17A O6 137.3(14) . . . .
C16A C14A C17A O5A 127.4(13) . . . .
C13A C14A C17A O5A -42.7(14) . . . .
